data_4121569
loop_
_publ_author_name
'Yang, Xiaoyu'
'Phipps, Robert J.'
'Toste, F. Dean'

_publ_section_title
;
 Asymmetric Fluorination of \a-Branched Cyclohexanones Enabled by a
 Combination of Chiral Anion Phase-Transfer Catalysis and Enamine
 Catalysis using Protected Amino Acids.
;
_journal_issue 14
_journal_name_full 'Journal of the American Chemical Society'
_journal_page_first 5225
_journal_page_last 5228
_journal_paper_doi 10.1021/ja500882x
_journal_volume 136
_journal_year 2014
_chemical_absolute_configuration ad
_chemical_formula_sum 'C12 H12 F I O'
_chemical_formula_weight 318.12
_chemical_name_common YXY3-45-1
_chemical_name_systematic
; 
 toste92 
;
_space_group.centring_type P

_space_group_crystal_system orthorhombic
_space_group_IT_number 19
_space_group_name_Hall 'P 2ac 2ab'
_space_group_name_H-M_alt 'P 21 21 21'
_symmetry_space_group_name_Hall 'P 2ac 2ab'
_symmetry_space_group_name_H-M 'P 21 21 21'
_atom_sites_solution_hydrogens geom
_atom_sites_solution_primary iterative
_atom_sites_solution_secondary difmap
_audit_creation_method SHELXL-2013
_cell_angle_alpha 90
_cell_angle_beta 90
_cell_angle_gamma 90
_cell_formula_units_Z 4
_cell_length_a 6.1659(2)
_cell_length_b 9.8138(3)
_cell_length_c 18.5821(5)
_cell_measurement_reflns_used 9858
_cell_measurement_temperature 100(2)
_cell_measurement_theta_max 25.32
_cell_measurement_theta_min 2.35
_cell_volume 1124.42(6)
_computing_cell_refinement 'Bruker SAINT'
_computing_data_collection 'Bruker APEX2'
_computing_data_reduction 'Bruker SAINT'
_computing_molecular_graphics ORTEP-32
_computing_publication_material WinGX
_computing_structure_refinement SHELXL-2013
_computing_structure_solution SHELXT
_diffrn_ambient_temperature 100(2)
_diffrn_detector_area_resol_mean 8.366
_diffrn_measured_fraction_theta_full 0.997
_diffrn_measured_fraction_theta_max 0.993
_diffrn_measurement_device_type 'Bruker APEX-II CCD'
_diffrn_measurement_method 'phi and omega scans'
_diffrn_radiation_type MoK\a
_diffrn_radiation_wavelength 0.71073
_diffrn_reflns_av_R_equivalents 0.0266
_diffrn_reflns_av_unetI/netI 0.0190
_diffrn_reflns_Laue_measured_fraction_full 0.997
_diffrn_reflns_Laue_measured_fraction_max 0.993
_diffrn_reflns_limit_h_max 7
_diffrn_reflns_limit_h_min -7
_diffrn_reflns_limit_k_max 11
_diffrn_reflns_limit_k_min -11
_diffrn_reflns_limit_l_max 21
_diffrn_reflns_limit_l_min -22
_diffrn_reflns_number 16326
_diffrn_reflns_point_group_measured_fraction_full 0.987
_diffrn_reflns_point_group_measured_fraction_max 0.976
_diffrn_reflns_theta_full 25.000
_diffrn_reflns_theta_max 25.344
_diffrn_reflns_theta_min 2.192
_diffrn_source 'microfocus sealed tube'
_exptl_absorpt_coefficient_mu 2.832
_exptl_absorpt_correction_T_max 0.862
_exptl_absorpt_correction_T_min 0.740
_exptl_absorpt_correction_type multi-scan
_exptl_absorpt_process_details SADABS
_exptl_crystal_colour colorless
_exptl_crystal_density_diffrn 1.879
_exptl_crystal_description needle
_exptl_crystal_F_000 616
_exptl_crystal_size_max 0.060
_exptl_crystal_size_mid 0.030
_exptl_crystal_size_min 0.010
_refine_diff_density_max 0.294
_refine_diff_density_min -0.276
_refine_diff_density_rms 0.059
_refine_ls_abs_structure_details
; 
 Flack x determined using 775 quotients [(I+)-(I-)]/[(I+)+(I-)] 
 (Parsons and Flack (2004), Acta Cryst. A60, s61). 
;
_refine_ls_abs_structure_Flack -0.034(9)
_refine_ls_extinction_method none
_refine_ls_goodness_of_fit_ref 1.102
_refine_ls_hydrogen_treatment constr
_refine_ls_matrix_type full
_refine_ls_number_parameters 136
_refine_ls_number_reflns 2012
_refine_ls_number_restraints 0
_refine_ls_restrained_S_all 1.102
_refine_ls_R_factor_all 0.0153
_refine_ls_R_factor_gt 0.0145
_refine_ls_shift/su_max 0.004
_refine_ls_shift/su_mean 0.000
_refine_ls_structure_factor_coef Fsqd
_refine_ls_weighting_details 'w=1/[\s^2^(Fo^2^)+(0.0119P)^2^+0.2667P] where P=(Fo^2^+2Fc^2^)/3'
_refine_ls_weighting_scheme calc
_refine_ls_wR_factor_gt 0.0276
_refine_ls_wR_factor_ref 0.0278
_reflns_Friedel_coverage 0.655
_reflns_Friedel_fraction_full 0.973
_reflns_Friedel_fraction_max 0.950
_reflns_number_gt 1959
_reflns_number_total 2012
_reflns_threshold_expression 'I > 2\s(I)'
_cod_data_source_file ja500882x_si_001.cif
_cod_data_source_block toste92
_cod_depositor_comments
;Adding full bibliography for 4121569.cif.

The following automatic conversions were performed:

'_space_group.centring_type' value 'primitive' was replaced with the
value 'P' as specified in the replacement file
'/home/antanas/src/cod-tools/trunk/data/replacement-values/replacement_values.lst'.

Automatic conversion script
Id: cif_fix_values 5642 2017-10-24 12:04:52Z antanas 
;
_cod_database_code 4121569
_shelx_space_group_comment
; 
The symmetry employed for this shelxl refinement is uniquely defined 
by the following loop, which should always be used as a source of 
symmetry information in preference to the above space-group names. 
They are only intended as comments. 
;
_shelx_estimated_absorpt_t_min 0.848
_shelx_estimated_absorpt_t_max 0.972
_shelxl_version_number 2013-4

loop_
_space_group_symop_operation_xyz
'x, y, z'
'-x+1/2, -y, z+1/2'
'-x, y+1/2, -z+1/2'
'x+1/2, -y+1/2, -z'

loop_
_atom_site_label
_atom_site_type_symbol
_atom_site_fract_x
_atom_site_fract_y
_atom_site_fract_z
_atom_site_U_iso_or_equiv
_atom_site_adp_type
_atom_site_occupancy
_atom_site_site_symmetry_order
_atom_site_calc_flag
_atom_site_refinement_flags_posn
_atom_site_refinement_flags_adp
C1 C 0.6512(5) 0.5056(3) 0.98252(16) 0.0115(7) Uani 1 1 d . .
C2 C 0.6562(5) 0.6292(3) 1.03455(16) 0.0107(7) Uani 1 1 d . .
C3 C 0.5645(6) 0.6026(3) 1.10807(15) 0.0175(7) Uani 1 1 d . .
H3A H 0.5458 0.6906 1.1334 0.021 Uiso 1 1 calc R U
H3B H 0.6695 0.5474 1.1359 0.021 Uiso 1 1 calc R U
C4 C 0.3468(6) 0.5282(3) 1.10621(17) 0.0150(8) Uani 1 1 d . .
H4A H 0.3035 0.5037 1.1558 0.018 Uiso 1 1 calc R U
H4B H 0.2345 0.5896 1.0862 0.018 Uiso 1 1 calc R U
C5 C 0.3595(5) 0.4000(3) 1.06065(16) 0.0146(7) Uani 1 1 d . .
H5A H 0.2155 0.3555 1.0591 0.018 Uiso 1 1 calc R U
H5B H 0.4636 0.3353 1.0826 0.018 Uiso 1 1 calc R U
C6 C 0.4325(5) 0.4349(3) 0.98408(15) 0.0129(7) Uani 1 1 d . .
H6A H 0.4410 0.3501 0.9554 0.015 Uiso 1 1 calc R U
H6B H 0.3229 0.4949 0.9614 0.015 Uiso 1 1 calc R U
C7 C 0.7272(5) 0.5405(3) 0.90754(16) 0.0103(7) Uani 1 1 d . .
C8 C 0.6000(5) 0.6261(3) 0.86462(15) 0.0111(7) Uani 1 1 d . .
H8 H 0.4668 0.6611 0.8825 0.013 Uiso 1 1 calc R U
C9 C 0.6696(5) 0.6595(3) 0.79590(15) 0.0107(7) Uani 1 1 d . .
C10 C 0.8665(5) 0.6118(3) 0.76919(18) 0.0143(6) Uani 1 1 d . .
H10 H 0.9149 0.6377 0.7226 0.017 Uiso 1 1 calc R U
C11 C 0.9903(5) 0.5261(3) 0.81162(15) 0.0158(7) Uani 1 1 d . .
H11 H 1.1238 0.4916 0.7937 0.019 Uiso 1 1 calc R U
C12 C 0.9216(5) 0.4900(3) 0.88011(16) 0.0139(7) Uani 1 1 d . .
H12 H 1.0076 0.4304 0.9085 0.017 Uiso 1 1 calc R U
O1 O 0.7351(3) 0.7361(2) 1.01665(10) 0.0171(5) Uani 1 1 d . .
F1 F 0.8039(3) 0.41478(18) 1.01409(10) 0.0186(4) Uani 1 1 d . .
I1 I 0.47369(3) 0.78138(2) 0.72972(2) 0.01574(7) Uani 1 1 d . .

loop_
_atom_site_aniso_label
_atom_site_aniso_U_11
_atom_site_aniso_U_22
_atom_site_aniso_U_33
_atom_site_aniso_U_23
_atom_site_aniso_U_13
_atom_site_aniso_U_12
C1 0.0159(17) 0.0075(16) 0.0111(16) 0.0028(14) -0.0024(14) 0.0057(14)
C2 0.0092(17) 0.0111(17) 0.0119(16) 0.0002(13) -0.0051(14) -0.0001(14)
C3 0.028(2) 0.0148(16) 0.0095(15) -0.0004(13) -0.0015(15) -0.0037(15)
C4 0.0201(19) 0.0145(18) 0.0103(16) 0.0019(14) 0.0018(14) -0.0007(15)
C5 0.0168(18) 0.0112(16) 0.0158(17) 0.0023(14) 0.0005(15) -0.0013(14)
C6 0.0174(18) 0.0100(15) 0.0113(15) -0.0014(13) -0.0014(13) -0.0031(14)
C7 0.0125(17) 0.0082(16) 0.0103(16) -0.0033(13) 0.0000(14) -0.0023(14)
C8 0.0096(16) 0.0103(16) 0.0134(16) -0.0036(13) 0.0012(13) -0.0004(12)
C9 0.0119(17) 0.0082(14) 0.0120(16) -0.0008(13) -0.0043(12) -0.0016(13)
C10 0.0158(15) 0.0161(16) 0.0110(15) -0.0016(15) 0.0029(16) -0.0048(12)
C11 0.0111(18) 0.0164(16) 0.0198(15) -0.0066(13) 0.0022(16) 0.0017(15)
C12 0.0137(19) 0.0115(16) 0.0165(16) -0.0034(13) -0.0048(14) -0.0007(14)
O1 0.0221(12) 0.0128(12) 0.0164(13) 0.0000(10) -0.0008(9) -0.0070(10)
F1 0.0198(11) 0.0174(10) 0.0184(10) 0.0038(9) -0.0024(8) 0.0091(9)
I1 0.01638(10) 0.01744(11) 0.01340(10) 0.00508(9) -0.00168(9) 0.00005(8)

loop_
_atom_type_symbol
_atom_type_description
_atom_type_scat_dispersion_real
_atom_type_scat_dispersion_imag
_atom_type_scat_source
C C 0.0033 0.0016 'International Tables Vol C Tables 4.2.6.8 and 6.1.1.4'
H H 0.0000 0.0000 'International Tables Vol C Tables 4.2.6.8 and 6.1.1.4'
O O 0.0106 0.0060 'International Tables Vol C Tables 4.2.6.8 and 6.1.1.4'
F F 0.0171 0.0103 'International Tables Vol C Tables 4.2.6.8 and 6.1.1.4'
I I -0.4742 1.8119 'International Tables Vol C Tables 4.2.6.8 and 6.1.1.4'

loop_
_geom_angle_atom_site_label_1
_geom_angle_atom_site_label_2
_geom_angle_atom_site_label_3
_geom_angle
F1 C1 C7 108.5(3)
F1 C1 C6 107.1(2)
C7 C1 C6 113.4(3)
F1 C1 C2 102.7(2)
C7 C1 C2 113.0(2)
C6 C1 C2 111.3(3)
O1 C2 C3 123.7(3)
O1 C2 C1 121.2(3)
C3 C2 C1 115.1(3)
C2 C3 C4 113.1(3)
C2 C3 H3A 109.0
C4 C3 H3A 109.0
C2 C3 H3B 109.0
C4 C3 H3B 109.0
H3A C3 H3B 107.8
C5 C4 C3 111.3(3)
C5 C4 H4A 109.4
C3 C4 H4A 109.4
C5 C4 H4B 109.4
C3 C4 H4B 109.4
H4A C4 H4B 108.0
C4 C5 C6 110.3(2)
C4 C5 H5A 109.6
C6 C5 H5A 109.6
C4 C5 H5B 109.6
C6 C5 H5B 109.6
H5A C5 H5B 108.1
C1 C6 C5 112.4(2)
C1 C6 H6A 109.1
C5 C6 H6A 109.1
C1 C6 H6B 109.1
C5 C6 H6B 109.1
H6A C6 H6B 107.8
C12 C7 C8 119.2(3)
C12 C7 C1 121.6(3)
C8 C7 C1 119.2(3)
C9 C8 C7 119.6(3)
C9 C8 H8 120.2
C7 C8 H8 120.2
C8 C9 C10 121.2(3)
C8 C9 I1 119.8(2)
C10 C9 I1 119.0(2)
C11 C10 C9 118.9(3)
C11 C10 H10 120.6
C9 C10 H10 120.6
C10 C11 C12 120.6(3)
C10 C11 H11 119.7
C12 C11 H11 119.7
C11 C12 C7 120.5(3)
C11 C12 H12 119.8
C7 C12 H12 119.8

loop_
_geom_bond_atom_site_label_1
_geom_bond_atom_site_label_2
_geom_bond_distance
C1 F1 1.423(4)
C1 C7 1.509(4)
C1 C6 1.516(4)
C1 C2 1.551(4)
C2 O1 1.204(4)
C2 C3 1.501(4)
C3 C4 1.529(5)
C3 H3A 0.9900
C3 H3B 0.9900
C4 C5 1.519(4)
C4 H4A 0.9900
C4 H4B 0.9900
C5 C6 1.531(4)
C5 H5A 0.9900
C5 H5B 0.9900
C6 H6A 0.9900
C6 H6B 0.9900
C7 C12 1.393(4)
C7 C8 1.399(4)
C8 C9 1.386(4)
C8 H8 0.9500
C9 C10 1.393(4)
C9 I1 2.098(3)
C10 C11 1.383(4)
C10 H10 0.9500
C11 C12 1.387(4)
C11 H11 0.9500
C12 H12 0.9500
